data_2223793
loop_
_publ_author_name
'Li, Yong-Hong'
'Zhang, Tao'
'Mei, Xiang-Dong'
'Ning, Jun'

_publ_section_title
;
 4,6-Bis[5-methyl-3-(trifluoromethyl)pyrazol-1-yl]pyrimidine
;
_journal_coeditor_code HB5156
_journal_issue 11
_journal_name_full 'Acta Crystallographica Section E'
_journal_page_first o2865
_journal_paper_doi 10.1107/S1600536809043657
_journal_volume 65
_journal_year 2009
_chemical_formula_iupac 'C14 H10 F6 N6'
_chemical_formula_moiety 'C14 H10 F6 N6'
_chemical_formula_sum 'C14 H10 F6 N6'
_chemical_formula_weight 376.28
_chemical_name_systematic
;
4,6-Bis[5-methyl-3-(trifluoromethyl)pyrazol-1-yl]pyrimidine
;
_space_group_IT_number 15
_symmetry_cell_setting monoclinic
_symmetry_space_group_name_Hall '-C 2yc'
_symmetry_space_group_name_H-M 'C 1 2/c 1'
_atom_sites_solution_hydrogens geom
_atom_sites_solution_primary direct
_atom_sites_solution_secondary difmap
_audit_creation_method SHELXL-97
_cell_angle_alpha 90.00
_cell_angle_beta 99.295(5)
_cell_angle_gamma 90.00
_cell_formula_units_Z 4
_cell_length_a 8.5387(14)
_cell_length_b 16.110(6)
_cell_length_c 11.022(5)
_cell_measurement_reflns_used 648
_cell_measurement_temperature 173(2)
_cell_measurement_theta_max 27.48
_cell_measurement_theta_min 2.17
_cell_volume 1496.3(9)
_computing_cell_refinement 'CrystalClear (Rigaku, 2008)'
_computing_data_collection 'CrystalClear (Rigaku, 2008)'
_computing_data_reduction 'CrystalClear (Rigaku, 2008)'
_computing_molecular_graphics 'SHELXTL (Sheldrick, 2008)'
_computing_publication_material 'SHELXL97 (Sheldrick, 2008)'
_computing_structure_refinement 'SHELXL97 (Sheldrick, 2008)'
_computing_structure_solution 'SHELXS97 (Sheldrick, 2008)'
_diffrn_ambient_temperature 173(2)
_diffrn_measured_fraction_theta_full 0.993
_diffrn_measured_fraction_theta_max 0.993
_diffrn_measurement_device_type 'Rigaku Saturn724+ CCD'
_diffrn_measurement_method '\w scans at fixed \c = 45\%'
_diffrn_radiation_monochromator graphite
_diffrn_radiation_source 'sealed tube'
_diffrn_radiation_type MoK\a
_diffrn_radiation_wavelength 0.71073
_diffrn_reflns_av_R_equivalents 0.0333
_diffrn_reflns_av_sigmaI/netI 0.0195
_diffrn_reflns_limit_h_max 11
_diffrn_reflns_limit_h_min -11
_diffrn_reflns_limit_k_max 20
_diffrn_reflns_limit_k_min -20
_diffrn_reflns_limit_l_max 14
_diffrn_reflns_limit_l_min -14
_diffrn_reflns_number 8915
_diffrn_reflns_theta_full 27.47
_diffrn_reflns_theta_max 27.47
_diffrn_reflns_theta_min 2.73
_exptl_absorpt_coefficient_mu 0.159
_exptl_absorpt_correction_T_max 0.960
_exptl_absorpt_correction_T_min 0.938
_exptl_absorpt_correction_type multi-scan
_exptl_absorpt_process_details '(CrystalClear; Rigaku, 2008)'
_exptl_crystal_colour colorless
_exptl_crystal_density_diffrn 1.670
_exptl_crystal_density_method 'not measured'
_exptl_crystal_description block
_exptl_crystal_F_000 760
_exptl_crystal_size_max 0.41
_exptl_crystal_size_mid 0.36
_exptl_crystal_size_min 0.26
_refine_diff_density_max 0.225
_refine_diff_density_min -0.223
_refine_ls_extinction_method none
_refine_ls_goodness_of_fit_ref 1.194
_refine_ls_hydrogen_treatment constr
_refine_ls_matrix_type full
_refine_ls_number_parameters 120
_refine_ls_number_reflns 1706
_refine_ls_number_restraints 0
_refine_ls_restrained_S_all 1.194
_refine_ls_R_factor_all 0.0480
_refine_ls_R_factor_gt 0.0468
_refine_ls_shift/su_max 0.000
_refine_ls_shift/su_mean 0.000
_refine_ls_structure_factor_coef Fsqd
_refine_ls_weighting_details 'calc w=1/[\s^2^(Fo^2^)+(0.0291P)^2^+1.4916P] where P=(Fo^2^+2Fc^2^)/3'
_refine_ls_weighting_scheme calc
_refine_ls_wR_factor_gt 0.0990
_refine_ls_wR_factor_ref 0.0997
_reflns_number_gt 1678
_reflns_number_total 1706
_reflns_threshold_expression I>2\s(I)
_cod_data_source_file hb5156.cif
_cod_data_source_block I
_cod_original_cell_volume 1496.2(9)
_cod_original_sg_symbol_H-M 'C 2/c'
_cod_database_code 2223793
_cod_database_fobs_code 2223793

loop_
_symmetry_equiv_pos_as_xyz
'x, y, z'
'-x, y, -z+1/2'
'x+1/2, y+1/2, z'
'-x+1/2, y+1/2, -z+1/2'
'-x, -y, -z'
'x, -y, z-1/2'
'-x+1/2, -y+1/2, -z'
'x+1/2, -y+1/2, z-1/2'

loop_
_atom_site_type_symbol
_atom_site_label
_atom_site_fract_x
_atom_site_fract_y
_atom_site_fract_z
_atom_site_U_iso_or_equiv
_atom_site_adp_type
_atom_site_calc_flag
_atom_site_refinement_flags
_atom_site_occupancy
_atom_site_disorder_assembly
_atom_site_disorder_group
F F1 0.53252(12) 0.61885(7) 0.61601(11) 0.0484(3) Uani d . 1 . .
F F2 0.39212(17) 0.66320(8) 0.45033(11) 0.0610(4) Uani d . 1 . .
F F3 0.31154(14) 0.67824(7) 0.62363(12) 0.0544(3) Uani d . 1 . .
N N1 0.22004(15) 0.52452(8) 0.43231(12) 0.0284(3) Uani d . 1 . .
N N2 0.16127(15) 0.44751(8) 0.45125(11) 0.0269(3) Uani d . 1 . .
N N3 0.07685(16) 0.32384(8) 0.35077(13) 0.0311(3) Uani d . 1 . .
C C1 0.30268(18) 0.54413(10) 0.54059(14) 0.0288(3) Uani d . 1 . .
C C2 0.29725(19) 0.48203(10) 0.62924(14) 0.0310(4) Uani d . 1 . .
H H2A 0.3470 0.4829 0.7128 0.037 Uiso calc R 1 . .
C C3 0.20539(18) 0.42006(10) 0.57018(14) 0.0289(3) Uani d . 1 . .
C C4 0.1508(2) 0.34123(11) 0.62036(16) 0.0369(4) Uani d . 1 . .
H H4A 0.1750 0.3423 0.7103 0.055 Uiso calc R 1 . .
H H4B 0.2054 0.2942 0.5892 0.055 Uiso calc R 1 . .
H H4C 0.0360 0.3353 0.5945 0.055 Uiso calc R 1 . .
C C5 0.07580(17) 0.40647(10) 0.34787(13) 0.0266(3) Uani d . 1 . .
C C6 0.0000 0.45258(14) 0.2500 0.0265(4) Uani d S 1 . .
H H6A 0.0000 0.5115 0.2500 0.032 Uiso calc SR 1 . .
C C7 0.0000 0.28736(15) 0.2500 0.0331(5) Uani d S 1 . .
H H7A 0.0000 0.2284 0.2500 0.040 Uiso calc SR 1 . .
C C8 0.3840(2) 0.62608(11) 0.55639(15) 0.0342(4) Uani d . 1 . .

loop_
_atom_site_aniso_label
_atom_site_aniso_U_11
_atom_site_aniso_U_22
_atom_site_aniso_U_33
_atom_site_aniso_U_12
_atom_site_aniso_U_13
_atom_site_aniso_U_23
F1 0.0298(5) 0.0524(7) 0.0594(7) -0.0036(5) -0.0038(5) -0.0096(5)
F2 0.0863(10) 0.0544(7) 0.0384(6) -0.0291(7) -0.0011(6) 0.0066(5)
F3 0.0461(7) 0.0431(6) 0.0754(9) 0.0017(5) 0.0146(6) -0.0206(6)
N1 0.0275(6) 0.0310(7) 0.0259(6) -0.0002(5) 0.0011(5) -0.0002(5)
N2 0.0254(6) 0.0302(7) 0.0242(6) 0.0013(5) 0.0014(5) 0.0006(5)
N3 0.0300(7) 0.0313(7) 0.0311(7) 0.0019(5) 0.0023(5) 0.0010(6)
C1 0.0251(7) 0.0353(8) 0.0256(7) 0.0034(6) 0.0027(6) -0.0028(6)
C2 0.0288(8) 0.0393(9) 0.0239(7) 0.0063(6) 0.0013(6) -0.0011(6)
C3 0.0270(7) 0.0350(8) 0.0244(7) 0.0070(6) 0.0038(6) 0.0024(6)
C4 0.0432(10) 0.0373(9) 0.0296(8) 0.0035(7) 0.0044(7) 0.0062(7)
C5 0.0223(7) 0.0324(8) 0.0252(7) 0.0012(6) 0.0043(6) -0.0016(6)
C6 0.0236(10) 0.0292(11) 0.0262(10) 0.000 0.0028(8) 0.000
C7 0.0341(12) 0.0291(11) 0.0352(12) 0.000 0.0032(9) 0.000
C8 0.0318(8) 0.0394(9) 0.0304(8) 0.0008(7) 0.0014(6) -0.0031(7)

loop_
_atom_type_symbol
_atom_type_description
_atom_type_scat_dispersion_real
_atom_type_scat_dispersion_imag
_atom_type_scat_source
C C 0.0033 0.0016 'International Tables Vol C Tables 4.2.6.8 and 6.1.1.4'
H H 0.0000 0.0000 'International Tables Vol C Tables 4.2.6.8 and 6.1.1.4'
N N 0.0061 0.0033 'International Tables Vol C Tables 4.2.6.8 and 6.1.1.4'
F F 0.0171 0.0103 'International Tables Vol C Tables 4.2.6.8 and 6.1.1.4'

loop_
_geom_angle_atom_site_label_1
_geom_angle_atom_site_label_2
_geom_angle_atom_site_label_3
_geom_angle_site_symmetry_1
_geom_angle_site_symmetry_3
_geom_angle
_geom_angle_publ_flag
C1 N1 N2 . . 103.56(13) ?
N1 N2 C3 . . 112.71(12) ?
N1 N2 C5 . . 117.12(12) ?
C3 N2 C5 . . 130.02(14) ?
C5 N3 C7 . . 114.87(15) ?
N1 C1 C2 . . 112.63(15) ?
N1 C1 C8 . . 119.21(14) ?
C2 C1 C8 . . 128.13(15) ?
C3 C2 C1 . . 105.64(14) ?
C3 C2 H2A . . 127.2 ?
C1 C2 H2A . . 127.2 ?
C2 C3 N2 . . 105.44(14) ?
C2 C3 C4 . . 129.45(15) ?
N2 C3 C4 . . 124.98(15) ?
C3 C4 H4A . . 109.5 ?
C3 C4 H4B . . 109.5 ?
H4A C4 H4B . . 109.5 ?
C3 C4 H4C . . 109.5 ?
H4A C4 H4C . . 109.5 ?
H4B C4 H4C . . 109.5 ?
N3 C5 C6 . . 123.83(15) ?
N3 C5 N2 . . 116.59(13) ?
C6 C5 N2 . . 119.57(15) ?
C5 C6 C5 2 . 114.9(2) ?
C5 C6 H6A 2 . 122.5 ?
C5 C6 H6A . . 122.5 ?
N3 C7 N3 . 2 127.6(2) ?
N3 C7 H7A . . 116.2 ?
N3 C7 H7A 2 . 116.2 ?
F2 C8 F1 . . 107.01(15) ?
F2 C8 F3 . . 107.49(16) ?
F1 C8 F3 . . 105.65(14) ?
F2 C8 C1 . . 112.77(14) ?
F1 C8 C1 . . 111.59(14) ?
F3 C8 C1 . . 111.93(14) ?

loop_
_geom_bond_atom_site_label_1
_geom_bond_atom_site_label_2
_geom_bond_site_symmetry_2
_geom_bond_distance
_geom_bond_publ_flag
F1 C8 . 1.3359(19) ?
F2 C8 . 1.325(2) ?
F3 C8 . 1.336(2) ?
N1 C1 . 1.323(2) ?
N1 N2 . 1.3668(19) ?
N2 C3 . 1.377(2) ?
N2 C5 . 1.414(2) ?
N3 C5 . 1.331(2) ?
N3 C7 . 1.3319(17) ?
C1 C2 . 1.404(2) ?
C1 C8 . 1.489(2) ?
C2 C3 . 1.368(2) ?
C2 H2A . 0.9500 ?
C3 C4 . 1.490(2) ?
C4 H4A . 0.9800 ?
C4 H4B . 0.9800 ?
C4 H4C . 0.9800 ?
C5 C6 . 1.3815(19) ?
C6 C5 2 1.3815(19) ?
C6 H6A . 0.9500 ?
C7 N3 2 1.3319(17) ?
C7 H7A . 0.9500 ?

loop_
_geom_torsion_atom_site_label_1
_geom_torsion_atom_site_label_2
_geom_torsion_atom_site_label_3
_geom_torsion_atom_site_label_4
_geom_torsion_site_symmetry_1
_geom_torsion_site_symmetry_2
_geom_torsion_site_symmetry_3
_geom_torsion_site_symmetry_4
_geom_torsion
_geom_torsion_publ_flag
C1 N1 N2 C3 . . . . 0.68(16) ?
C1 N1 N2 C5 . . . . -175.36(13) ?
N2 N1 C1 C2 . . . . -0.63(17) ?
N2 N1 C1 C8 . . . . -179.10(13) ?
N1 C1 C2 C3 . . . . 0.37(18) ?
C8 C1 C2 C3 . . . . 178.67(15) ?
C1 C2 C3 N2 . . . . 0.07(17) ?
C1 C2 C3 C4 . . . . -175.86(16) ?
N1 N2 C3 C2 . . . . -0.47(17) ?
C5 N2 C3 C2 . . . . 174.92(14) ?
N1 N2 C3 C4 . . . . 175.69(14) ?
C5 N2 C3 C4 . . . . -8.9(3) ?
C7 N3 C5 C6 . . . . 0.9(2) ?
C7 N3 C5 N2 . . . . -177.66(11) ?
N1 N2 C5 N3 . . . . 152.46(14) ?
C3 N2 C5 N3 . . . . -22.8(2) ?
N1 N2 C5 C6 . . . . -26.16(18) ?
C3 N2 C5 C6 . . . . 158.62(13) ?
N3 C5 C6 C5 . . . 2 -0.48(11) ?
N2 C5 C6 C5 . . . 2 178.03(15) ?
C5 N3 C7 N3 . . . 2 -0.43(10) ?
N1 C1 C8 F2 . . . . -14.0(2) ?
C2 C1 C8 F2 . . . . 167.76(16) ?
N1 C1 C8 F1 . . . . -134.52(15) ?
C2 C1 C8 F1 . . . . 47.3(2) ?
N1 C1 C8 F3 . . . . 107.31(17) ?
C2 C1 C8 F3 . . . . -70.9(2) ?
